data_4076821
loop_
_publ_author_name
'Neculai, Ana Mirela'
'Neculai, Dante'
'Roesky, Herbert W.'
'Magull, J\"org'
'Baldus, Marc'
'Andronesi, Ovidiu'
'Jansen, Martin'

_publ_section_title
;
 Stabilization of a Diamagnetic ScIBr Molecule in a Sandwich-Like
 Structure&#x2020;
;
_journal_issue 13
_journal_name_full Organometallics
_journal_page_first 2590
_journal_paper_doi 10.1021/om020090b
_journal_volume 21
_journal_year 2002
_chemical_formula_sum 'C41 H78 Br3 Mg2 N8 Sc'
_chemical_formula_weight 1016.42
_chemical_name_systematic
; 
 ? 
;
_space_group_IT_number 63
_symmetry_cell_setting orthorhombic
_symmetry_space_group_name_Hall '-C 2c 2'
_symmetry_space_group_name_H-M 'C m c m'
_atom_sites_solution_hydrogens geom
_atom_sites_solution_primary direct
_atom_sites_solution_secondary difmap
_audit_creation_method SHELXL-97
_cell_angle_alpha 90.00
_cell_angle_beta 90.00
_cell_angle_gamma 90.00
_cell_formula_units_Z 4
_cell_length_a 21.5760(12)
_cell_length_b 12.9704(7)
_cell_length_c 17.7340(8)
_cell_measurement_temperature 133(2)
_cell_volume 4962.8(4)
_computing_structure_refinement 'SHELXL-97 (Sheldrick, 1997)'
_computing_structure_solution 'SHELXS-97 (Sheldrick, 1990)'
_diffrn_ambient_temperature 133(2)
_diffrn_measured_fraction_theta_full 0.999
_diffrn_measured_fraction_theta_max 0.999
_diffrn_radiation_monochromator graphite
_diffrn_radiation_source 'fine-focus sealed tube'
_diffrn_radiation_type MoK\a
_diffrn_radiation_wavelength 0.71073
_diffrn_reflns_av_R_equivalents 0.0720
_diffrn_reflns_av_sigmaI/netI 0.0250
_diffrn_reflns_limit_h_max 25
_diffrn_reflns_limit_h_min -25
_diffrn_reflns_limit_k_max 14
_diffrn_reflns_limit_k_min -15
_diffrn_reflns_limit_l_max 18
_diffrn_reflns_limit_l_min -20
_diffrn_reflns_number 26177
_diffrn_reflns_theta_full 24.71
_diffrn_reflns_theta_max 24.71
_diffrn_reflns_theta_min 1.83
_exptl_absorpt_coefficient_mu 2.625
_exptl_crystal_density_diffrn 1.360
_exptl_crystal_density_method 'not measured'
_exptl_crystal_F_000 2120
_refine_diff_density_max 0.946
_refine_diff_density_min -0.608
_refine_diff_density_rms 0.064
_refine_ls_extinction_method none
_refine_ls_goodness_of_fit_ref 1.107
_refine_ls_hydrogen_treatment mixed
_refine_ls_matrix_type full
_refine_ls_number_parameters 199
_refine_ls_number_reflns 2256
_refine_ls_number_restraints 0
_refine_ls_restrained_S_all 1.107
_refine_ls_R_factor_all 0.0346
_refine_ls_R_factor_gt 0.0315
_refine_ls_shift/su_max 0.000
_refine_ls_shift/su_mean 0.000
_refine_ls_structure_factor_coef Fsqd
_refine_ls_weighting_details 'calc w=1/[\s^2^(Fo^2^)+(0.0399P)^2^+12.3363P] where P=(Fo^2^+2Fc^2^)/3'
_refine_ls_weighting_scheme calc
_refine_ls_wR_factor_gt 0.0849
_refine_ls_wR_factor_ref 0.0867
_reflns_number_gt 2073
_reflns_number_total 2256
_reflns_threshold_expression >2sigma(I)
_cod_data_source_file om020090b.cif
_cod_data_source_block compound-1
_cod_depositor_comments
;
The following automatic conversions were performed:

'_symmetry_cell_setting' tag value 'orthorombic' was replaced with
'orthorhombic' value as specified in the replacement file
'/home/robertas/cod-tools/perl-scripts/inputs/replacement_values.lst'.

Automatic conversion script
Id: cif_fix_values 3143 2015-03-26 13:38:13Z robertas 
;
_cod_original_sg_symbol_H-M Cmmm2
_cod_database_code 4076821

loop_
_symmetry_equiv_pos_as_xyz
'x, y, z'
'-x, -y, z+1/2'
'-x, y, -z+1/2'
'x, -y, -z'
'x+1/2, y+1/2, z'
'-x+1/2, -y+1/2, z+1/2'
'-x+1/2, y+1/2, -z+1/2'
'x+1/2, -y+1/2, -z'
'-x, -y, -z'
'x, y, -z-1/2'
'x, -y, z-1/2'
'-x, y, z'
'-x+1/2, -y+1/2, -z'
'x+1/2, y+1/2, -z-1/2'
'x+1/2, -y+1/2, z-1/2'
'-x+1/2, y+1/2, z'

loop_
_atom_site_label
_atom_site_type_symbol
_atom_site_fract_x
_atom_site_fract_y
_atom_site_fract_z
_atom_site_U_iso_or_equiv
_atom_site_adp_type
_atom_site_occupancy
_atom_site_symmetry_multiplicity
_atom_site_calc_flag
_atom_site_refinement_flags
Sc Sc 0.0000 0.46818(8) 0.7500 0.0210(2) Uani 1 4 d S
Br1 Br 0.0000 0.25231(4) 0.7500 0.02907(16) Uani 1 4 d S
Br2 Br 0.233106(18) 0.48613(3) 0.7500 0.03657(15) Uani 1 2 d S
Mg Mg 0.13785(6) 0.37178(9) 0.7500 0.0239(3) Uani 1 2 d S
N1 N 0.08243(10) 0.45549(17) 0.67064(12) 0.0237(5) Uani 1 1 d .
N2 N 0.15428(10) 0.27260(18) 0.64130(13) 0.0280(5) Uani 1 1 d .
C1 C 0.07675(12) 0.5614(2) 0.67819(15) 0.0246(6) Uani 1 1 d .
C2 C 0.07498(17) 0.6080(3) 0.7500 0.0247(8) Uani 1 2 d S
H2A H 0.0696(19) 0.677(3) 0.7500 0.026(11) Uiso 1 2 d S
C3 C 0.07902(14) 0.6317(2) 0.61031(16) 0.0288(6) Uani 1 1 d .
H3A H 0.1192(14) 0.634(2) 0.5897(18) 0.025(8) Uiso 1 1 d .
H3B H 0.0658(15) 0.699(3) 0.626(2) 0.044(9) Uiso 1 1 d .
H3C H 0.0506(15) 0.607(3) 0.5700(19) 0.038(9) Uiso 1 1 d .
C4 C 0.08782(13) 0.4165(2) 0.59355(15) 0.0263(6) Uani 1 1 d .
H4A H 0.1213(13) 0.450(2) 0.5678(17) 0.026(7) Uiso 1 1 d .
H4B H 0.0476(13) 0.428(2) 0.5646(16) 0.025(7) Uiso 1 1 d .
C5 C 0.09947(13) 0.3017(2) 0.59471(16) 0.0279(6) Uani 1 1 d .
H5A H 0.0636(13) 0.267(2) 0.6168(16) 0.022(7) Uiso 1 1 d .
H5B H 0.1034(14) 0.279(2) 0.545(2) 0.033(8) Uiso 1 1 d .
C6 C 0.15404(17) 0.1588(2) 0.65244(17) 0.0357(7) Uani 1 1 d .
H6A H 0.1162(15) 0.142(2) 0.674(2) 0.036(9) Uiso 1 1 d .
H6B H 0.1892(17) 0.141(3) 0.687(2) 0.051(10) Uiso 1 1 d .
C7 C 0.1592(2) 0.0932(3) 0.5807(2) 0.0489(9) Uani 1 1 d .
H7A H 0.161(2) 0.029(4) 0.593(2) 0.070(14) Uiso 1 1 d .
H7B H 0.197(2) 0.110(3) 0.552(2) 0.069(13) Uiso 1 1 d .
H7C H 0.124(2) 0.096(4) 0.551(3) 0.076(15) Uiso 1 1 d .
C8 C 0.21147(14) 0.3080(3) 0.60073(17) 0.0354(7) Uani 1 1 d .
H8A H 0.2112(14) 0.384(3) 0.6025(18) 0.033(8) Uiso 1 1 d .
H8B H 0.2072(14) 0.286(3) 0.5487(19) 0.036(8) Uiso 1 1 d .
C9 C 0.27151(16) 0.2670(4) 0.6334(2) 0.0477(9) Uani 1 1 d .
H9A H 0.3052(18) 0.295(3) 0.606(2) 0.049(10) Uiso 1 1 d .
H9B H 0.2757(19) 0.195(4) 0.625(2) 0.069(13) Uiso 1 1 d .
H9C H 0.2765(18) 0.279(3) 0.686(3) 0.064(12) Uiso 1 1 d .
C2L C 0.0000 0.9180(8) 0.6716(6) 0.108(3) Uiso 1 2 d S
C1L C 0.0539(3) 0.9174(5) 0.7123(3) 0.1053(19) Uiso 1 1 d .
H1LA H 0.0924 0.9170 0.6862 0.126 Uiso 1 1 calc R
C3L C 0.0000 0.924(2) 0.5928(14) 0.151(9) Uiso 0.50 2 d SP
H3LA H 0.0340 0.8822 0.5726 0.227 Uiso 0.25 1 calc PR
H3LB H 0.0055 0.9959 0.5772 0.227 Uiso 0.25 1 calc PR
H3LC H -0.0395 0.8980 0.5733 0.227 Uiso 0.25 1 calc PR

loop_
_atom_site_aniso_label
_atom_site_aniso_U_11
_atom_site_aniso_U_22
_atom_site_aniso_U_33
_atom_site_aniso_U_23
_atom_site_aniso_U_13
_atom_site_aniso_U_12
Sc 0.0226(5) 0.0224(5) 0.0181(5) 0.000 0.000 0.000
Br1 0.0395(3) 0.0234(3) 0.0243(3) 0.000 0.000 0.000
Br2 0.0304(2) 0.0343(3) 0.0449(3) 0.000 0.000 -0.00804(17)
Mg 0.0255(6) 0.0256(7) 0.0207(6) 0.000 0.000 0.0011(5)
N1 0.0279(11) 0.0259(11) 0.0173(10) -0.0003(9) 0.0016(9) 0.0000(9)
N2 0.0309(12) 0.0277(12) 0.0253(11) -0.0009(10) 0.0018(10) 0.0039(9)
C1 0.0236(13) 0.0257(13) 0.0243(13) 0.0023(11) 0.0007(10) -0.0024(10)
C2 0.0249(19) 0.0220(19) 0.027(2) 0.000 0.000 -0.0019(15)
C3 0.0339(16) 0.0290(16) 0.0236(14) 0.0031(12) 0.0007(12) -0.0017(12)
C4 0.0290(14) 0.0306(15) 0.0193(13) 0.0000(11) 0.0017(11) 0.0018(12)
C5 0.0330(15) 0.0315(16) 0.0191(13) -0.0032(11) 0.0000(11) 0.0011(12)
C6 0.0465(18) 0.0293(15) 0.0312(16) 0.0001(13) 0.0022(14) 0.0086(13)
C7 0.073(3) 0.0330(19) 0.041(2) -0.0068(16) 0.0026(19) 0.0107(18)
C8 0.0329(15) 0.0438(19) 0.0295(16) -0.0026(14) 0.0076(13) 0.0053(14)
C9 0.0364(17) 0.060(2) 0.047(2) -0.0079(19) 0.0031(16) 0.0132(16)

loop_
_atom_type_symbol
_atom_type_description
_atom_type_scat_dispersion_real
_atom_type_scat_dispersion_imag
_atom_type_scat_source
C C 0.0033 0.0016 'International Tables Vol C Tables 4.2.6.8 and 6.1.1.4'
H H 0.0000 0.0000 'International Tables Vol C Tables 4.2.6.8 and 6.1.1.4'
N N 0.0061 0.0033 'International Tables Vol C Tables 4.2.6.8 and 6.1.1.4'
Mg Mg 0.0486 0.0363 'International Tables Vol C Tables 4.2.6.8 and 6.1.1.4'
Sc Sc 0.2519 0.3716 'International Tables Vol C Tables 4.2.6.8 and 6.1.1.4'
Br Br -0.2901 2.4595 'International Tables Vol C Tables 4.2.6.8 and 6.1.1.4'

loop_
_geom_angle_atom_site_label_1
_geom_angle_atom_site_label_2
_geom_angle_atom_site_label_3
_geom_angle
_geom_angle_site_symmetry_1
_geom_angle_site_symmetry_3
N1 Sc N1 171.70(12) 12 10_557
N1 Sc N1 102.91(11) 12 .
N1 Sc N1 76.47(11) 10_557 .
N1 Sc N1 76.47(11) 12 3_556
N1 Sc N1 102.91(11) 10_557 3_556
N1 Sc N1 171.70(12) . 3_556
N1 Sc C1 154.08(10) 12 10_557
N1 Sc C1 34.21(8) 10_557 10_557
N1 Sc C1 79.99(8) . 10_557
N1 Sc C1 104.26(8) 3_556 10_557
N1 Sc C1 104.26(8) 12 .
N1 Sc C1 79.99(8) 10_557 .
N1 Sc C1 34.21(8) . .
N1 Sc C1 154.08(10) 3_556 .
C1 Sc C1 63.69(13) 10_557 .
N1 Sc C1 34.21(8) 12 12
N1 Sc C1 154.08(10) 10_557 12
N1 Sc C1 104.26(8) . 12
N1 Sc C1 79.99(8) 3_556 12
C1 Sc C1 119.89(13) 10_557 12
C1 Sc C1 86.65(12) . 12
N1 Sc C1 79.99(8) 12 3_556
N1 Sc C1 104.26(8) 10_557 3_556
N1 Sc C1 154.08(10) . 3_556
N1 Sc C1 34.21(8) 3_556 3_556
C1 Sc C1 86.65(12) 10_557 3_556
C1 Sc C1 119.89(13) . 3_556
C1 Sc C1 63.69(13) 12 3_556
N1 Sc C2 125.07(9) 12 .
N1 Sc C2 62.19(9) 10_557 .
N1 Sc C2 62.19(9) . .
N1 Sc C2 125.07(9) 3_556 .
C1 Sc C2 33.86(7) 10_557 .
C1 Sc C2 33.85(7) . .
C1 Sc C2 94.75(11) 12 .
C1 Sc C2 94.75(11) 3_556 .
N1 Sc C2 62.19(9) 12 3_556
N1 Sc C2 125.07(9) 10_557 3_556
N1 Sc C2 125.07(9) . 3_556
N1 Sc C2 62.19(9) 3_556 3_556
C1 Sc C2 94.75(11) 10_557 3_556
C1 Sc C2 94.75(11) . 3_556
C1 Sc C2 33.86(7) 12 3_556
C1 Sc C2 33.86(7) 3_556 3_556
C2 Sc C2 83.45(19) . 3_556
N1 Sc Br1 85.85(6) 12 .
N1 Sc Br1 85.85(6) 10_557 .
N1 Sc Br1 85.85(6) . .
N1 Sc Br1 85.85(6) 3_556 .
C1 Sc Br1 120.06(7) 10_557 .
C1 Sc Br1 120.06(7) . .
C1 Sc Br1 120.06(7) 12 .
C1 Sc Br1 120.06(7) 3_556 .
C2 Sc Br1 138.27(9) . .
C2 Sc Br1 138.27(9) 3_556 .
N1 Sc Mg 41.49(6) 12 3_556
N1 Sc Mg 133.86(6) 10_557 3_556
N1 Sc Mg 133.86(6) . 3_556
N1 Sc Mg 41.49(6) 3_556 3_556
C1 Sc Mg 145.75(6) 10_557 3_556
C1 Sc Mg 145.75(6) . 3_556
C1 Sc Mg 64.00(6) 12 3_556
C1 Sc Mg 64.00(6) 3_556 3_556
C2 Sc Mg 154.53(10) . 3_556
C2 Sc Mg 71.08(9) 3_556 3_556
Br1 Sc Mg 67.20(3) . 3_556
N1 Mg N1 82.14(12) . 10_557
N1 Mg N2 79.76(8) . .
N1 Mg N2 154.51(10) 10_557 .
N1 Mg N2 154.51(10) . 10_557
N1 Mg N2 79.76(8) 10_557 10_557
N2 Mg N2 110.62(12) . 10_557
N1 Mg Br2 98.98(7) . .
N1 Mg Br2 98.98(7) 10_557 .
N2 Mg Br2 101.45(7) . .
N2 Mg Br2 101.45(7) 10_557 .
N1 Mg Sc 44.69(6) . .
N1 Mg Sc 44.69(6) 10_557 .
N2 Mg Sc 110.61(6) . .
N2 Mg Sc 110.61(6) 10_557 .
Br2 Mg Sc 121.38(5) . .
C1 N1 C4 116.1(2) . .
C1 N1 Mg 119.23(17) . .
C4 N1 Mg 113.25(16) . .
C1 N1 Sc 78.41(14) . .
C4 N1 Sc 131.75(17) . .
Mg N1 Sc 93.82(8) . .
C6 N2 C5 108.7(2) . .
C6 N2 C8 111.7(2) . .
C5 N2 C8 108.0(2) . .
C6 N2 Mg 115.74(17) . .
C5 N2 Mg 101.36(15) . .
C8 N2 Mg 110.53(18) . .
N1 C1 C2 121.0(2) . .
N1 C1 C3 121.2(2) . .
C2 C1 C3 117.5(3) . .
N1 C1 Sc 67.37(13) . .
C2 C1 Sc 73.74(18) . .
C3 C1 Sc 138.15(19) . .
C1 C2 C1 129.1(4) . 10_557
C1 C2 Sc 72.40(18) . .
C1 C2 Sc 72.40(18) 10_557 .
N1 C4 C5 110.0(2) . .
N2 C5 C4 112.9(2) . .
N2 C6 C7 116.1(3) . .
N2 C8 C9 114.4(3) . .
C1L C2L C1L 116.3(9) . 12
C1L C2L C3L 121.8(5) . .
C1L C2L C3L 121.8(5) 12 .
C1L C1L C2L 121.8(5) 10_557 .

loop_
_geom_bond_atom_site_label_1
_geom_bond_atom_site_label_2
_geom_bond_distance
_geom_bond_site_symmetry_2
Sc N1 2.274(2) 12
Sc N1 2.274(2) 10_557
Sc N1 2.274(2) .
Sc N1 2.274(2) 3_556
Sc C1 2.413(3) 10_557
Sc C1 2.413(3) .
Sc C1 2.413(3) 12
Sc C1 2.413(3) 3_556
Sc C2 2.431(4) .
Sc C2 2.431(4) 3_556
Sc Br1 2.8000(11) .
Sc Mg 3.2264(13) 3_556
Br2 Mg 2.5345(13) .
Mg N1 2.142(2) .
Mg N1 2.142(2) 10_557
Mg N2 2.345(2) .
Mg N2 2.345(2) 10_557
N1 C1 1.385(3) .
N1 C4 1.462(3) .
N2 C6 1.489(4) .
N2 C5 1.491(4) .
N2 C8 1.500(4) .
C1 C2 1.411(3) .
C1 C3 1.511(4) .
C2 C1 1.411(3) 10_557
C4 C5 1.511(4) .
C6 C7 1.535(5) .
C8 C9 1.515(5) .
C2L C1L 1.370(7) .
C2L C1L 1.370(7) 12
C2L C3L 1.40(2) .
C1L C1L 1.338(12) 10_557
